data_1562255
loop_
_publ_author_name
'Chen, Mao-Long'
'Shi, Yan-Ru'
'Yang, Yu-Chen'
'Zhou, Zhao-Hui'

_publ_section_title
;
 Acidic 1,3-propanediaminetetraacetato lanthanides with luminescent and
 catalytic ester hydrolysis properties
;
_journal_name_full 'Journal of Solid State Chemistry'
_journal_page_first 265
_journal_page_last 273
_journal_paper_doi 10.1016/j.jssc.2014.07.037
_journal_volume 219
_journal_year 2014
_chemical_formula_sum 'C11 H24 Cl N2 Nd O12'
_chemical_formula_weight 556.01
_space_group_IT_number 2
_space_group_name_Hall '-P 1'
_space_group_name_H-M_alt 'P -1'
_symmetry_cell_setting triclinic
_symmetry_space_group_name_H-M 'P -1'
_atom_sites_solution_hydrogens geom
_atom_sites_solution_primary direct
_atom_sites_solution_secondary difmap
_audit_creation_method SHELXL-97
_cell_angle_alpha 75.205(4)
_cell_angle_beta 70.160(4)
_cell_angle_gamma 70.629(4)
_cell_formula_units_Z 2
_cell_length_a 9.4988(4)
_cell_length_b 9.5631(4)
_cell_length_c 11.3202(6)
_cell_measurement_temperature 173(2)
_cell_volume 900.62(8)
_computing_structure_refinement 'SHELXL-97 (Sheldrick, 1997)'
_computing_structure_solution 'SHELXS-97 (Sheldrick, 1990)'
_diffrn_ambient_temperature 173(2)
_diffrn_measured_fraction_theta_full 0.973
_diffrn_measured_fraction_theta_max 0.973
_diffrn_radiation_monochromator graphite
_diffrn_radiation_source 'fine-focus sealed tube'
_diffrn_radiation_type MoK\a
_diffrn_radiation_wavelength 0.71073
_diffrn_reflns_av_R_equivalents 0.0313
_diffrn_reflns_av_sigmaI/netI 0.0344
_diffrn_reflns_limit_h_max 12
_diffrn_reflns_limit_h_min -12
_diffrn_reflns_limit_k_max 12
_diffrn_reflns_limit_k_min -12
_diffrn_reflns_limit_l_max 14
_diffrn_reflns_limit_l_min -14
_diffrn_reflns_number 11893
_diffrn_reflns_theta_full 27.49
_diffrn_reflns_theta_max 27.49
_diffrn_reflns_theta_min 3.23
_exptl_absorpt_coefficient_mu 3.098
_exptl_absorpt_correction_T_max 0.7470
_exptl_absorpt_correction_T_min 0.4567
_exptl_absorpt_correction_type multi-scan
_exptl_absorpt_process_details
;
CrysAlisPro, Agilent Technologies,
Version 1.171.36.24 (release 03-12-2012 CrysAlis171 .NET)
(compiled Dec  3 2012,18:21:49)
Empirical absorption correction using spherical harmonics,
 implemented in SCALE3 ABSPACK scaling algorithm.
;
_exptl_crystal_density_diffrn 2.050
_exptl_crystal_density_method 'not measured'
_exptl_crystal_F_000 554
_exptl_crystal_size_max 0.30
_exptl_crystal_size_mid 0.20
_exptl_crystal_size_min 0.10
_refine_diff_density_max 0.572
_refine_diff_density_min -0.761
_refine_diff_density_rms 0.092
_refine_ls_extinction_method none
_refine_ls_goodness_of_fit_ref 0.957
_refine_ls_hydrogen_treatment mixed
_refine_ls_matrix_type full
_refine_ls_number_parameters 251
_refine_ls_number_reflns 4031
_refine_ls_number_restraints 0
_refine_ls_restrained_S_all 0.957
_refine_ls_R_factor_all 0.0210
_refine_ls_R_factor_gt 0.0195
_refine_ls_shift/su_max 0.001
_refine_ls_shift/su_mean 0.000
_refine_ls_structure_factor_coef Fsqd
_refine_ls_weighting_details 'calc w=1/[\s^2^(Fo^2^)+(0.0099P)^2^+1.2106P] where P=(Fo^2^+2Fc^2^)/3'
_refine_ls_weighting_scheme calc
_refine_ls_wR_factor_gt 0.0419
_refine_ls_wR_factor_ref 0.0425
_reflns_number_gt 3850
_reflns_number_total 4031
_reflns_threshold_expression >2sigma(I)
_cod_data_source_file JSSC-2014-219-265.cif
_cod_data_source_block 11
_cod_original_cell_volume 900.62(7)
_cod_original_sg_symbol_H-M P-1
_cod_database_code 1562255

loop_
_symmetry_equiv_pos_as_xyz
'x, y, z'
'-x, -y, -z'

loop_
_atom_site_label
_atom_site_type_symbol
_atom_site_fract_x
_atom_site_fract_y
_atom_site_fract_z
_atom_site_U_iso_or_equiv
_atom_site_adp_type
_atom_site_occupancy
_atom_site_symmetry_multiplicity
_atom_site_calc_flag
_atom_site_refinement_flags
_atom_site_disorder_assembly
_atom_site_disorder_group
Nd1 Nd 0.575783(14) 0.846494(13) 0.137523(11) 0.00717(4) Uani 1 1 d . . .
Cl1 Cl 0.13082(8) 0.69434(7) -0.11365(6) 0.02306(14) Uani 1 1 d . . .
C1 C 0.5546(3) 0.3641(3) 0.3475(2) 0.0108(5) Uani 1 1 d . . .
H1A H 0.6479 0.2779 0.3326 0.013 Uiso 1 1 calc R . .
H1B H 0.4862 0.3392 0.4334 0.013 Uiso 1 1 calc R . .
C2 C 0.6036(3) 0.5020(3) 0.3428(2) 0.0115(5) Uani 1 1 d . . .
C3 C 0.4814(3) 0.2380(3) 0.2233(2) 0.0143(5) Uani 1 1 d . . .
H3A H 0.4015 0.1956 0.2911 0.017 Uiso 1 1 calc R . .
H3B H 0.5844 0.1699 0.2285 0.017 Uiso 1 1 calc R . .
C4 C 0.4615(3) 0.2398(3) 0.0947(2) 0.0111(5) Uani 1 1 d . . .
C5 C 0.0516(3) 0.8883(3) 0.1512(2) 0.0125(5) Uani 1 1 d . . .
H5A H -0.0328 0.9826 0.1614 0.015 Uiso 1 1 calc R . .
H5B H 0.0409 0.8416 0.0871 0.015 Uiso 1 1 calc R . .
C6 C 0.2082(3) 0.9239(3) 0.1045(2) 0.0103(5) Uani 1 1 d . . .
C7 C -0.1022(3) 0.8443(3) 0.3811(2) 0.0139(5) Uani 1 1 d . . .
H7A H -0.0990 0.9448 0.3868 0.017 Uiso 1 1 calc R . .
H7B H -0.0936 0.7785 0.4629 0.017 Uiso 1 1 calc R . .
C8 C -0.2595(3) 0.8586(3) 0.3644(2) 0.0115(5) Uani 1 1 d . . .
C9 C 0.3030(3) 0.4784(3) 0.2992(2) 0.0142(5) Uani 1 1 d . . .
H9A H 0.2504 0.4162 0.3746 0.017 Uiso 1 1 calc R . .
H9B H 0.3051 0.5669 0.3281 0.017 Uiso 1 1 calc R . .
C10 C 0.2061(3) 0.5331(3) 0.2055(2) 0.0143(5) Uani 1 1 d . . .
H10A H 0.1987 0.4459 0.1782 0.017 Uiso 1 1 calc R . .
H10B H 0.2570 0.5954 0.1292 0.017 Uiso 1 1 calc R . .
C11 C 0.0433(3) 0.6255(3) 0.2667(2) 0.0136(5) Uani 1 1 d . . .
H11A H -0.0265 0.6327 0.2160 0.016 Uiso 1 1 calc R . .
H11B H 0.0038 0.5720 0.3530 0.016 Uiso 1 1 calc R . .
N1 N 0.4695(2) 0.3875(2) 0.24938(19) 0.0105(4) Uani 1 1 d . . .
H1 H 0.5171 0.4421 0.1745 0.013 Uiso 1 1 calc R . .
N2 N 0.0364(2) 0.7826(2) 0.27697(18) 0.0103(4) Uani 1 1 d . . .
H2 H 0.1231 0.7729 0.3022 0.012 Uiso 1 1 calc R . .
O1 O 0.5557(2) 0.61779(19) 0.26829(16) 0.0165(4) Uani 1 1 d . . .
O2 O 0.6841(2) 0.49042(19) 0.41236(17) 0.0169(4) Uani 1 1 d . . .
O3 O 0.4686(2) 0.34742(19) 0.00932(16) 0.0178(4) Uani 1 1 d . . .
O4 O 0.44216(19) 0.11600(18) 0.08549(15) 0.0114(3) Uani 1 1 d . . .
O5 O 0.30206(19) 0.85756(18) 0.17034(15) 0.0126(3) Uani 1 1 d . . .
O6 O 0.2288(2) 1.01678(19) 0.00438(16) 0.0152(4) Uani 1 1 d . . .
O7 O -0.26492(19) 0.8672(2) 0.25271(16) 0.0154(4) Uani 1 1 d . . .
O8 O -0.3689(2) 0.8660(2) 0.46285(16) 0.0189(4) Uani 1 1 d . . .
O1W O 0.8139(2) 0.6575(2) 0.05327(18) 0.0224(4) Uani 1 1 d . . .
H1WA H 0.8374 0.5569 0.0816 0.034 Uiso 1 1 d R . .
H1WB H 0.9055 0.6767 0.0157 0.034 Uiso 1 1 d R . .
O2W O 0.3984(2) 0.92625(19) 0.34730(15) 0.0147(4) Uani 1 1 d . . .
H2WA H 0.3390 0.8674 0.3845 0.022 Uiso 1 1 d R . .
H2WB H 0.4459 0.9171 0.3903 0.022 Uiso 1 1 d R . .
O3W O 0.1757(2) 0.7741(2) 0.47828(17) 0.0193(4) Uani 1 1 d G . .
H3WA H 0.2228 0.6911 0.5147 0.029 Uiso 1 1 d G . .
H3WB H 0.0948 0.8155 0.5322 0.029 Uiso 1 1 d G . .
O4W O 0.0839(3) 0.1641(3) 0.3093(2) 0.0440(6) Uani 1 1 d G . .
H4WA H 0.1721 0.1032 0.2838 0.066 Uiso 1 1 d G . .
H4WB H 0.0468 0.2078 0.2467 0.066 Uiso 1 1 d G . .

loop_
_atom_site_aniso_label
_atom_site_aniso_U_11
_atom_site_aniso_U_22
_atom_site_aniso_U_33
_atom_site_aniso_U_23
_atom_site_aniso_U_13
_atom_site_aniso_U_12
Nd1 0.00725(6) 0.00777(7) 0.00737(7) -0.00071(4) -0.00346(5) -0.00205(4)
Cl1 0.0192(3) 0.0201(3) 0.0243(3) -0.0073(3) 0.0024(3) -0.0040(3)
C1 0.0125(11) 0.0109(11) 0.0108(11) -0.0016(9) -0.0066(9) -0.0023(9)
C2 0.0131(12) 0.0114(11) 0.0090(11) -0.0032(9) -0.0008(9) -0.0032(9)
C3 0.0218(13) 0.0093(11) 0.0172(12) -0.0053(10) -0.0111(10) -0.0029(10)
C4 0.0096(11) 0.0109(11) 0.0116(11) -0.0054(9) -0.0015(9) -0.0002(9)
C5 0.0114(12) 0.0157(12) 0.0102(11) 0.0024(9) -0.0050(9) -0.0049(9)
C6 0.0089(11) 0.0116(11) 0.0120(11) -0.0071(9) -0.0025(9) -0.0014(9)
C7 0.0105(12) 0.0213(13) 0.0113(12) -0.0059(10) -0.0028(9) -0.0040(10)
C8 0.0104(11) 0.0105(11) 0.0147(12) -0.0035(9) -0.0040(9) -0.0023(9)
C9 0.0111(12) 0.0151(12) 0.0144(12) -0.0057(10) -0.0033(10) 0.0012(9)
C10 0.0152(12) 0.0125(12) 0.0163(12) -0.0036(10) -0.0065(10) -0.0022(10)
C11 0.0109(12) 0.0110(11) 0.0205(13) -0.0017(10) -0.0062(10) -0.0039(9)
N1 0.0123(10) 0.0099(10) 0.0109(10) -0.0032(8) -0.0055(8) -0.0017(8)
N2 0.0078(9) 0.0124(10) 0.0110(10) -0.0004(8) -0.0040(8) -0.0029(8)
O1 0.0213(10) 0.0128(9) 0.0166(9) 0.0018(7) -0.0088(8) -0.0058(7)
O2 0.0220(10) 0.0171(9) 0.0185(9) -0.0043(7) -0.0115(8) -0.0072(7)
O3 0.0235(10) 0.0147(9) 0.0131(9) -0.0005(7) -0.0039(8) -0.0052(7)
O4 0.0142(8) 0.0109(8) 0.0121(8) -0.0038(7) -0.0066(7) -0.0026(7)
O5 0.0111(8) 0.0156(9) 0.0124(8) 0.0004(7) -0.0052(7) -0.0053(7)
O6 0.0131(9) 0.0179(9) 0.0146(9) 0.0041(7) -0.0051(7) -0.0082(7)
O7 0.0126(9) 0.0278(10) 0.0097(8) -0.0023(7) -0.0049(7) -0.0090(7)
O8 0.0123(9) 0.0323(11) 0.0127(9) -0.0081(8) -0.0015(7) -0.0051(8)
O1W 0.0148(9) 0.0125(9) 0.0342(11) -0.0054(8) -0.0004(8) -0.0018(7)
O2W 0.0163(9) 0.0207(9) 0.0116(8) -0.0037(7) -0.0057(7) -0.0080(7)
O3W 0.0152(9) 0.0238(10) 0.0177(9) 0.0005(8) -0.0072(8) -0.0038(8)
O4W 0.0300(13) 0.0582(17) 0.0300(13) -0.0137(12) -0.0048(10) 0.0070(11)

loop_
_atom_type_symbol
_atom_type_description
_atom_type_scat_dispersion_real
_atom_type_scat_dispersion_imag
_atom_type_scat_source
C C 0.0033 0.0016 'International Tables Vol C Tables 4.2.6.8 and 6.1.1.4'
H H 0.0000 0.0000 'International Tables Vol C Tables 4.2.6.8 and 6.1.1.4'
Cl Cl 0.1484 0.1585 'International Tables Vol C Tables 4.2.6.8 and 6.1.1.4'
N N 0.0061 0.0033 'International Tables Vol C Tables 4.2.6.8 and 6.1.1.4'
Nd Nd -0.1943 3.0179 'International Tables Vol C Tables 4.2.6.8 and 6.1.1.4'
O O 0.0106 0.0060 'International Tables Vol C Tables 4.2.6.8 and 6.1.1.4'

loop_
_geom_angle_atom_site_label_1
_geom_angle_atom_site_label_2
_geom_angle_atom_site_label_3
_geom_angle
_geom_angle_site_symmetry_1
_geom_angle_site_symmetry_3
O1 Nd1 O7 88.76(6) . 1_655
O1 Nd1 O1W 73.42(6) . .
O7 Nd1 O1W 80.90(6) 1_655 .
O1 Nd1 O5 78.02(6) . .
O7 Nd1 O5 139.08(6) 1_655 .
O1W Nd1 O5 129.69(6) . .
O1 Nd1 O4 146.07(6) . 1_565
O7 Nd1 O4 99.75(6) 1_655 1_565
O1W Nd1 O4 140.19(6) . 1_565
O5 Nd1 O4 74.13(5) . 1_565
O1 Nd1 O6 141.95(6) . 2_675
O7 Nd1 O6 69.37(6) 1_655 2_675
O1W Nd1 O6 72.65(6) . 2_675
O5 Nd1 O6 138.42(5) . 2_675
O4 Nd1 O6 70.58(5) 1_565 2_675
O1 Nd1 O4 118.13(6) . 2_665
O7 Nd1 O4 141.39(6) 1_655 2_665
O1W Nd1 O4 81.22(6) . 2_665
O5 Nd1 O4 76.96(5) . 2_665
O4 Nd1 O4 73.84(6) 1_565 2_665
O6 Nd1 O4 72.72(5) 2_675 2_665
O1 Nd1 O2W 77.25(6) . .
O7 Nd1 O2W 72.51(6) 1_655 .
O1W Nd1 O2W 140.49(6) . .
O5 Nd1 O2W 66.87(5) . .
O4 Nd1 O2W 74.25(5) 1_565 .
O6 Nd1 O2W 121.54(6) 2_675 .
O4 Nd1 O2W 136.84(5) 2_665 .
O1 Nd1 Nd1 144.32(4) . 2_675
O7 Nd1 Nd1 126.66(4) 1_655 2_675
O1W Nd1 Nd1 112.41(5) . 2_675
O5 Nd1 Nd1 71.82(4) . 2_675
O4 Nd1 Nd1 37.19(4) 1_565 2_675
O6 Nd1 Nd1 66.82(4) 2_675 2_675
O4 Nd1 Nd1 36.65(4) 2_665 2_675
O2W Nd1 Nd1 106.89(4) . 2_675
N1 C1 C2 112.44(19) . .
N1 C1 H1A 109.1 . .
C2 C1 H1A 109.1 . .
N1 C1 H1B 109.1 . .
C2 C1 H1B 109.1 . .
H1A C1 H1B 107.8 . .
O2 C2 O1 126.7(2) . .
O2 C2 C1 117.4(2) . .
O1 C2 C1 115.9(2) . .
N1 C3 C4 115.10(19) . .
N1 C3 H3A 108.5 . .
C4 C3 H3A 108.5 . .
N1 C3 H3B 108.5 . .
C4 C3 H3B 108.5 . .
H3A C3 H3B 107.5 . .
O3 C4 O4 124.6(2) . .
O3 C4 C3 122.1(2) . .
O4 C4 C3 113.2(2) . .
N2 C5 C6 110.89(18) . .
N2 C5 H5A 109.5 . .
C6 C5 H5A 109.5 . .
N2 C5 H5B 109.5 . .
C6 C5 H5B 109.5 . .
H5A C5 H5B 108.0 . .
O6 C6 O5 127.2(2) . .
O6 C6 C5 115.8(2) . .
O5 C6 C5 117.0(2) . .
N2 C7 C8 115.12(19) . .
N2 C7 H7A 108.5 . .
C8 C7 H7A 108.5 . .
N2 C7 H7B 108.5 . .
C8 C7 H7B 108.5 . .
H7A C7 H7B 107.5 . .
O8 C8 O7 127.5(2) . .
O8 C8 C7 115.3(2) . .
O7 C8 C7 117.1(2) . .
C10 C9 N1 115.83(19) . .
C10 C9 H9A 108.3 . .
N1 C9 H9A 108.3 . .
C10 C9 H9B 108.3 . .
N1 C9 H9B 108.3 . .
H9A C9 H9B 107.4 . .
C9 C10 C11 110.3(2) . .
C9 C10 H10A 109.6 . .
C11 C10 H10A 109.6 . .
C9 C10 H10B 109.6 . .
C11 C10 H10B 109.6 . .
H10A C10 H10B 108.1 . .
N2 C11 C10 113.82(19) . .
N2 C11 H11A 108.8 . .
C10 C11 H11A 108.8 . .
N2 C11 H11B 108.8 . .
C10 C11 H11B 108.8 . .
H11A C11 H11B 107.7 . .
C3 N1 C1 108.93(17) . .
C3 N1 C9 113.28(19) . .
C1 N1 C9 108.29(17) . .
C3 N1 H1 108.8 . .
C1 N1 H1 108.8 . .
C9 N1 H1 108.8 . .
C7 N2 C5 113.34(18) . .
C7 N2 C11 111.46(18) . .
C5 N2 C11 113.50(18) . .
C7 N2 H2 105.9 . .
C5 N2 H2 105.9 . .
C11 N2 H2 105.9 . .
C2 O1 Nd1 152.30(16) . .
C4 O4 Nd1 133.95(14) . 1_545
C4 O4 Nd1 104.85(14) . 2_665
Nd1 O4 Nd1 106.16(6) 1_545 2_665
C6 O5 Nd1 132.88(15) . .
C6 O6 Nd1 140.59(15) . 2_675
C8 O7 Nd1 142.13(15) . 1_455
Nd1 O1W H1WA 127.1 . .
Nd1 O1W H1WB 123.6 . .
H1WA O1W H1WB 104.4 . .
Nd1 O2W H2WA 109.8 . .
Nd1 O2W H2WB 109.3 . .
H2WA O2W H2WB 106.0 . .
H3WA O3W H3WB 109.6 . .
H4WA O4W H4WB 109.5 . .

loop_
_geom_bond_atom_site_label_1
_geom_bond_atom_site_label_2
_geom_bond_distance
_geom_bond_site_symmetry_2
Nd1 O1 2.3329(17) .
Nd1 O7 2.3874(16) 1_655
Nd1 O1W 2.4487(17) .
Nd1 O5 2.4681(16) .
Nd1 O4 2.4824(16) 1_565
Nd1 O6 2.4999(16) 2_675
Nd1 O4 2.5140(16) 2_665
Nd1 O2W 2.5331(16) .
Nd1 Nd1 3.9946(3) 2_675
C1 N1 1.516(3) .
C1 C2 1.521(3) .
C1 H1A 0.9900 .
C1 H1B 0.9900 .
C2 O2 1.234(3) .
C2 O1 1.263(3) .
C3 N1 1.493(3) .
C3 C4 1.526(3) .
C3 H3A 0.9900 .
C3 H3B 0.9900 .
C4 O3 1.221(3) .
C4 O4 1.291(3) .
C5 N2 1.514(3) .
C5 C6 1.522(3) .
C5 H5A 0.9900 .
C5 H5B 0.9900 .
C6 O6 1.250(3) .
C6 O5 1.260(3) .
C7 N2 1.502(3) .
C7 C8 1.526(3) .
C7 H7A 0.9900 .
C7 H7B 0.9900 .
C8 O8 1.238(3) .
C8 O7 1.264(3) .
C9 C10 1.519(3) .
C9 N1 1.519(3) .
C9 H9A 0.9900 .
C9 H9B 0.9900 .
C10 C11 1.527(3) .
C10 H10A 0.9900 .
C10 H10B 0.9900 .
C11 N2 1.515(3) .
C11 H11A 0.9900 .
C11 H11B 0.9900 .
N1 H1 0.9300 .
N2 H2 0.9300 .
O4 Nd1 2.4824(16) 1_545
O4 Nd1 2.5140(16) 2_665
O6 Nd1 2.4999(16) 2_675
O7 Nd1 2.3874(16) 1_455
O1W H1WA 0.9098 .
O1W H1WB 0.8865 .
O2W H2WA 0.8605 .
O2W H2WB 0.7414 .
O3W H3WA 0.8500 .
O3W H3WB 0.8498 .
O4W H4WA 0.8503 .
O4W H4WB 0.8500 .

loop_
_geom_torsion_atom_site_label_1
_geom_torsion_atom_site_label_2
_geom_torsion_atom_site_label_3
_geom_torsion_atom_site_label_4
_geom_torsion
_geom_torsion_site_symmetry_1
_geom_torsion_site_symmetry_2
_geom_torsion_site_symmetry_3
_geom_torsion_site_symmetry_4
N1 C1 C2 O2 -174.6(2) . . . .
N1 C1 C2 O1 6.1(3) . . . .
N1 C3 C4 O3 14.9(3) . . . .
N1 C3 C4 O4 -167.24(19) . . . .
N2 C5 C6 O6 -176.35(19) . . . .
N2 C5 C6 O5 3.4(3) . . . .
N2 C7 C8 O8 159.6(2) . . . .
N2 C7 C8 O7 -22.9(3) . . . .
N1 C9 C10 C11 -178.70(19) . . . .
C9 C10 C11 N2 76.1(3) . . . .
C4 C3 N1 C1 -156.7(2) . . . .
C4 C3 N1 C9 82.8(3) . . . .
C2 C1 N1 C3 157.59(19) . . . .
C2 C1 N1 C9 -78.8(2) . . . .
C10 C9 N1 C3 -67.9(3) . . . .
C10 C9 N1 C1 171.2(2) . . . .
C8 C7 N2 C5 68.7(3) . . . .
C8 C7 N2 C11 -60.9(3) . . . .
C6 C5 N2 C7 122.7(2) . . . .
C6 C5 N2 C11 -108.8(2) . . . .
C10 C11 N2 C7 -156.3(2) . . . .
C10 C11 N2 C5 74.2(2) . . . .
O2 C2 O1 Nd1 26.9(5) . . . .
C1 C2 O1 Nd1 -153.9(2) . . . .
O7 Nd1 O1 C2 -22.5(3) 1_655 . . .
O1W Nd1 O1 C2 58.4(3) . . . .
O5 Nd1 O1 C2 -163.5(3) . . . .
O4 Nd1 O1 C2 -128.2(3) 1_565 . . .
O6 Nd1 O1 C2 30.7(4) 2_675 . . .
O4 Nd1 O1 C2 128.5(3) 2_665 . . .
O2W Nd1 O1 C2 -94.8(3) . . . .
Nd1 Nd1 O1 C2 163.9(3) 2_675 . . .
O3 C4 O4 Nd1 130.9(2) . . . 1_545
C3 C4 O4 Nd1 -46.9(3) . . . 1_545
O3 C4 O4 Nd1 0.0(3) . . . 2_665
C3 C4 O4 Nd1 -177.83(16) . . . 2_665
O6 C6 O5 Nd1 -7.0(4) . . . .
C5 C6 O5 Nd1 173.19(14) . . . .
O1 Nd1 O5 C6 -152.7(2) . . . .
O7 Nd1 O5 C6 133.48(19) 1_655 . . .
O1W Nd1 O5 C6 -96.4(2) . . . .
O4 Nd1 O5 C6 46.88(19) 1_565 . . .
O6 Nd1 O5 C6 14.1(2) 2_675 . . .
O4 Nd1 O5 C6 -29.75(19) 2_665 . . .
O2W Nd1 O5 C6 126.2(2) . . . .
Nd1 Nd1 O5 C6 7.99(18) 2_675 . . .
O5 C6 O6 Nd1 -3.6(4) . . . 2_675
C5 C6 O6 Nd1 176.15(16) . . . 2_675
O8 C8 O7 Nd1 -18.3(4) . . . 1_455
C7 C8 O7 Nd1 164.61(18) . . . 1_455
